data_7704730
loop_
_publ_author_name
'Liu, Wen-Fang'
'Qiu, Qi-Ming'
'Zhang, Mo'
'Su, Zhao-Min'
'An, Qingqing'
'Lv, Hongjin'
'Jia, Zhiyu'
'Yang, Guo-Yu'

_publ_section_title
;
 Two new Cu-based borate catalysts with cubic supramolecular cages for
 efficient catalytic hydrogen evolution.
;
_journal_issue 29
_journal_name_full 'Dalton transactions (Cambridge, England : 2003)'
_journal_page_first 10156
_journal_page_last 10161
_journal_paper_doi 10.1039/d0dt01994a
_journal_volume 49
_journal_year 2020
_chemical_formula_sum 'B20 Cu4 H8 O54 Rb4'
_chemical_formula_weight 1684.30
_space_group_crystal_system tetragonal
_space_group_IT_number 82
_space_group_name_Hall 'I -4'
_space_group_name_H-M_alt 'I -4'
_atom_sites_solution_hydrogens geom
_atom_sites_solution_primary direct
_audit_creation_method SHELXL-2018/3
_audit_update_record
;
2020-05-06 deposited with the CCDC.	2020-06-26 downloaded from the CCDC.
;
_cell_angle_alpha 90
_cell_angle_beta 90
_cell_angle_gamma 90
_cell_formula_units_Z 2
_cell_length_a 18.1602(6)
_cell_length_b 18.1602(6)
_cell_length_c 10.5963(11)
_cell_measurement_reflns_used 3981
_cell_measurement_temperature 173(2)
_cell_measurement_theta_max 28.8930
_cell_measurement_theta_min 4.1970
_cell_volume 3494.6(4)
_computing_cell_refinement 'CrystalClear (Rigaku Corp., 2000)'
_computing_data_collection 'CrystalClear (Rigaku Corp., 2000)'
_computing_data_reduction 'CrystalClear (Rigaku Corp., 2000)'
_computing_molecular_graphics ORTEP-3
_computing_publication_material 'SHELXL-97 (Sheldrick, 1997)'
_computing_structure_refinement 'SHELXL-2018/3 (Sheldrick, 2018)'
_computing_structure_solution 'SHELXL-97 (Sheldrick, 1990)'
_diffrn_ambient_temperature 173(2)
_diffrn_measured_fraction_theta_full 0.993
_diffrn_measured_fraction_theta_max 0.993
_diffrn_measurement_device_type 'hybrid pixel array detector'
_diffrn_measurement_method 'phi and omega scans'
_diffrn_radiation_type MoK\a
_diffrn_radiation_wavelength 0.71073
_diffrn_reflns_av_R_equivalents 0.0623
_diffrn_reflns_av_unetI/netI 0.0577
_diffrn_reflns_Laue_measured_fraction_full 0.993
_diffrn_reflns_Laue_measured_fraction_max 0.993
_diffrn_reflns_limit_h_max 20
_diffrn_reflns_limit_h_min -21
_diffrn_reflns_limit_k_max 21
_diffrn_reflns_limit_k_min -17
_diffrn_reflns_limit_l_max 12
_diffrn_reflns_limit_l_min -9
_diffrn_reflns_number 11267
_diffrn_reflns_point_group_measured_fraction_full 0.994
_diffrn_reflns_point_group_measured_fraction_max 0.994
_diffrn_reflns_theta_full 24.988
_diffrn_reflns_theta_max 24.988
_diffrn_reflns_theta_min 3.548
_diffrn_source 'fine-focus sealed tube'
_exptl_absorpt_coefficient_mu 4.064
_exptl_absorpt_correction_T_max 0.956
_exptl_absorpt_correction_T_min 0.869
_exptl_absorpt_correction_type multi-scan
_exptl_absorpt_process_details '(<i>SADABS</i>; Bruker, 2007)'
_exptl_crystal_colour 'dark green'
_exptl_crystal_density_diffrn 1.601
_exptl_crystal_description block
_exptl_crystal_F_000 1608
_exptl_crystal_size_max 0.25
_exptl_crystal_size_mid 0.15
_exptl_crystal_size_min 0.04
_platon_squeeze_details 'Six molecules of disordered water were removed from the Formula unit by the SQUEEZE process'
_refine_diff_density_max 1.425
_refine_diff_density_min -1.032
_refine_diff_density_rms 0.146
_refine_ls_abs_structure_details
;
 Refined as an inversion twin.
;
_refine_ls_abs_structure_Flack 0.46(3)
_refine_ls_extinction_method none
_refine_ls_goodness_of_fit_ref 1.051
_refine_ls_hydrogen_treatment constr
_refine_ls_matrix_type full
_refine_ls_number_parameters 197
_refine_ls_number_reflns 3072
_refine_ls_number_restraints 18
_refine_ls_restrained_S_all 1.051
_refine_ls_R_factor_all 0.0842
_refine_ls_R_factor_gt 0.0739
_refine_ls_shift/su_max 0.000
_refine_ls_shift/su_mean 0.000
_refine_ls_structure_factor_coef Fsqd
_refine_ls_weighting_details 'w=1/[\s^2^(Fo^2^)+(0.1634P)^2^] where P=(Fo^2^+2Fc^2^)/3'
_refine_ls_weighting_scheme calc
_refine_ls_wR_factor_gt 0.2063
_refine_ls_wR_factor_ref 0.2213
_reflns_Friedel_coverage 0.887
_reflns_Friedel_fraction_full 0.997
_reflns_Friedel_fraction_max 0.997
_reflns_number_gt 2637
_reflns_number_total 3072
_reflns_threshold_expression 'I > 2\s(I)'
_cod_data_source_file d0dt01994a2.cif
_cod_data_source_block J
_cod_depositor_comments 'Adding full bibliography for 7704730--7704731.cif.'
_cod_original_formula_sum 'B20 H8 Cu4 O54 Rb4'
_cod_database_code 7704730
_shelx_shelxl_version_number 2018/3
_shelx_space_group_comment
;
The symmetry employed for this shelxl refinement is uniquely defined
by the following loop, which should always be used as a source of
symmetry information in preference to the above space-group names.
They are only intended as comments.
;
_platon_squeeze_void_probe_radius 1.20

loop_
_space_group_symop_operation_xyz
'x, y, z'
'y, -x, -z'
'-x, -y, z'
'-y, x, -z'
'x+1/2, y+1/2, z+1/2'
'y+1/2, -x+1/2, -z+1/2'
'-x+1/2, -y+1/2, z+1/2'
'-y+1/2, x+1/2, -z+1/2'

loop_
_atom_site_label
_atom_site_type_symbol
_atom_site_fract_x
_atom_site_fract_y
_atom_site_fract_z
_atom_site_U_iso_or_equiv
_atom_site_adp_type
_atom_site_occupancy
_atom_site_site_symmetry_order
_atom_site_calc_flag
_atom_site_refinement_flags_posn
_atom_site_refinement_flags_adp
_atom_site_refinement_flags_occupancy
_atom_site_disorder_assembly
_atom_site_disorder_group
O1W O -0.0078(8) 0.6690(17) -0.212(2) 0.192(13) Uani 1 1 d . U . . .
Cu1 Cu 0.05601(7) 0.90090(7) 0.55348(17) 0.0252(6) Uani 0.693(5) 1 d . . P A 1
Cu1A Cu 0.05553(16) 0.89652(16) 0.4252(4) 0.0260(14) Uani 0.307(5) 1 d . . P A 2
O1 O 0.1038(3) 0.8109(3) 0.4979(8) 0.0244(15) Uani 1 1 d . . . . .
O2 O 0.2006(3) 0.7685(3) 0.3619(7) 0.0274(15) Uani 1 1 d . . . . .
O3 O 0.0870(3) 0.7044(4) 0.3679(7) 0.0310(16) Uani 1 1 d . . . . .
O4 O 0.1658(4) 0.6875(6) 0.1985(9) 0.069(3) Uani 1 1 d . . . . .
H4 H 0.206994 0.702548 0.173175 0.103 Uiso 1 1 calc R U . . .
O5 O -0.0104(3) 0.7389(3) 0.5050(7) 0.0251(14) Uani 1 1 d . . . . .
O6 O 0.2259(3) 0.8696(3) 0.4937(8) 0.0292(15) Uani 1 1 d . . . . .
O7 O 0.2104(3) 0.7551(3) 0.5893(7) 0.0285(15) Uani 1 1 d . . . . .
O8 O 0.0981(4) 0.6904(4) 0.5911(7) 0.0315(16) Uani 1 1 d . . . . .
O9 O 0.1373(4) 0.9603(4) 0.486(2) 0.138(9) Uani 1 1 d . . . . .
O11 O 0.000000 1.000000 0.598(2) 0.095(6) Uani 1 2 d S T P . .
O14 O 0.1892(5) 0.6637(5) 0.7423(10) 0.053(2) Uani 1 1 d . . . . .
H14 H 0.231999 0.676611 0.762537 0.080 Uiso 1 1 calc R U . . .
B1 B 0.1502(6) 0.7186(7) 0.3119(12) 0.033(3) Uani 1 1 d . . . . .
B2 B 0.1845(5) 0.8025(5) 0.4863(11) 0.021(2) Uani 1 1 d . . . . .
B3 B 0.0671(4) 0.7363(5) 0.4914(12) 0.022(2) Uani 1 1 d . . . . .
B4 B 0.1659(6) 0.7049(6) 0.6389(10) 0.024(2) Uani 1 1 d . . . . .
B5 B 0.2070(5) 0.9402(5) 0.4910(13) 0.027(2) Uani 1 1 d . . . . .
O2W O 0.1320(19) 0.5259(11) 0.239(3) 0.238(18) Uani 1 1 d . U . . .
O3W O 0.0461(9) 0.430(2) 0.043(4) 0.266(19) Uani 1 1 d . U . . .
Rb1 Rb 0.10777(8) 0.61109(12) -0.0236(2) 0.0931(8) Uani 1 1 d . . . . .

loop_
_atom_site_aniso_label
_atom_site_aniso_U_11
_atom_site_aniso_U_22
_atom_site_aniso_U_33
_atom_site_aniso_U_23
_atom_site_aniso_U_13
_atom_site_aniso_U_12
O1W 0.054(8) 0.38(4) 0.143(17) 0.13(2) 0.012(9) -0.033(13)
Cu1 0.0136(8) 0.0132(8) 0.0488(12) -0.0074(6) 0.0029(6) -0.0006(5)
Cu1A 0.0091(19) 0.0134(19) 0.055(3) 0.0120(15) -0.0010(15) 0.0016(11)
O1 0.006(2) 0.010(2) 0.057(5) -0.002(3) 0.000(3) 0.0000(17)
O2 0.019(3) 0.031(3) 0.033(4) -0.005(3) 0.009(3) -0.003(2)
O3 0.021(3) 0.033(4) 0.040(4) -0.014(3) 0.002(3) -0.008(2)
O4 0.038(5) 0.120(9) 0.048(5) -0.050(6) 0.020(4) -0.038(5)
O5 0.014(3) 0.011(3) 0.050(4) 0.001(3) -0.005(3) -0.0005(18)
O6 0.015(3) 0.016(3) 0.057(5) -0.005(3) 0.004(3) -0.006(2)
O7 0.016(3) 0.033(4) 0.037(4) 0.009(3) -0.008(3) 0.007(2)
O8 0.030(3) 0.023(3) 0.042(4) 0.013(3) -0.013(3) -0.004(2)
O9 0.015(4) 0.012(3) 0.39(3) -0.007(8) -0.009(8) -0.001(2)
O11 0.063(10) 0.088(12) 0.133(17) 0.000 0.000 0.020(9)
O14 0.050(5) 0.055(5) 0.054(5) 0.037(4) -0.028(4) -0.019(3)
B1 0.017(5) 0.050(7) 0.033(6) -0.018(5) -0.006(4) 0.001(4)
B2 0.024(5) 0.012(4) 0.028(6) 0.001(4) -0.004(4) 0.000(3)
B3 0.006(4) 0.017(4) 0.042(6) -0.008(4) 0.003(4) 0.001(3)
B4 0.021(5) 0.030(5) 0.021(5) 0.012(4) -0.007(4) -0.001(4)
B5 0.014(4) 0.020(5) 0.047(7) 0.005(4) 0.003(4) 0.003(3)
O2W 0.39(4) 0.104(14) 0.22(3) -0.004(15) 0.21(3) 0.07(2)
O3W 0.031(8) 0.47(5) 0.29(4) -0.03(3) -0.025(13) 0.023(16)
Rb1 0.0573(10) 0.1181(16) 0.1039(17) -0.0084(12) -0.0054(9) 0.0034(8)

loop_
_atom_type_symbol
_atom_type_description
_atom_type_scat_dispersion_real
_atom_type_scat_dispersion_imag
_atom_type_scat_source
B B 0.0013 0.0007 'International Tables Vol C Tables 4.2.6.8 and 6.1.1.4'
Cu Cu 0.3201 1.2651 'International Tables Vol C Tables 4.2.6.8 and 6.1.1.4'
O O 0.0106 0.0060 'International Tables Vol C Tables 4.2.6.8 and 6.1.1.4'
Rb Rb -0.9393 2.9676 'International Tables Vol C Tables 4.2.6.8 and 6.1.1.4'
H H 0.0000 0.0000 'International Tables Vol C Tables 4.2.6.8 and 6.1.1.4'

loop_
_geom_angle_atom_site_label_1
_geom_angle_atom_site_label_2
_geom_angle_atom_site_label_3
_geom_angle
_geom_angle_site_symmetry_1
_geom_angle_site_symmetry_3
_geom_angle_publ_flag
Rb1 O1W Rb1 139.8(11) . 8_554 ?
O9 Cu1 O1 92.0(3) 2_466 . ?
O9 Cu1 O9 143.2(2) 2_466 . ?
O1 Cu1 O9 91.0(3) . . ?
O9 Cu1 O11 85.4(3) 2_466 . ?
O1 Cu1 O11 174.9(7) . . ?
O9 Cu1 O11 88.5(3) . . ?
O1 Cu1A O9 90.0(4) . . ?
O1 Cu1A O9 87.7(4) . 2_466 ?
O9 Cu1A O9 130.6(3) . 2_466 ?
O1 Cu1A O11 163.0(7) . 2_466 ?
O9 Cu1A O11 82.9(3) . 2_466 ?
O9 Cu1A O11 85.3(4) 2_466 2_466 ?
B2 O1 B3 109.9(5) . . ?
B2 O1 Cu1 123.7(4) . . ?
B3 O1 Cu1 124.8(5) . . ?
B2 O1 Cu1A 119.8(5) . . ?
B3 O1 Cu1A 120.0(5) . . ?
B1 O2 B2 118.7(7) . . ?
B1 O3 B3 122.4(7) . . ?
B1 O4 Rb1 146.4(6) . . ?
B1 O4 H4 109.5 . . ?
Rb1 O4 H4 102.6 . . ?
B5 O5 B3 134.3(7) 2_466 . ?
B5 O5 Rb1 99.9(5) 2_466 8 ?
B3 O5 Rb1 125.7(5) . 8 ?
B5 O6 B2 133.2(7) . . ?
B5 O6 Rb1 98.3(4) . 7_565 ?
B2 O6 Rb1 127.9(5) . 7_565 ?
B4 O7 B2 120.2(7) . . ?
B4 O8 B3 120.7(7) . . ?
B5 O9 Cu1 127.4(7) . 4_666 ?
B5 O9 Cu1 123.7(9) . . ?
Cu1 O9 Cu1 107.8(4) 4_666 . ?
B5 O9 Cu1A 124.5(8) . . ?
B5 O9 Cu1A 120.1(9) . 4_666 ?
Cu1 O9 Cu1A 39.8(2) 4_666 4_666 ?
Cu1 O9 Cu1A 94.1(6) . 4_666 ?
Cu1A O9 Cu1A 114.5(4) . 4_666 ?
Cu1 O11 Cu1 154.6(12) 3_575 . ?
Cu1 O11 Cu1A 87.4(2) 3_575 2_466 ?
Cu1 O11 Cu1A 89.8(2) . 2_466 ?
Cu1 O11 Cu1A 89.8(2) 3_575 4_666 ?
Cu1 O11 Cu1A 87.4(2) . 4_666 ?
Cu1A O11 Cu1A 167.1(13) 2_466 4_666 ?
B4 O14 Rb1 131.5(7) . 1_556 ?
B4 O14 H14 109.5 . . ?
Rb1 O14 H14 109.2 1_556 . ?
O3 B1 O4 119.9(9) . . ?
O3 B1 O2 121.9(9) . . ?
O4 B1 O2 118.1(10) . . ?
O6 B2 O7 106.9(7) . . ?
O6 B2 O1 115.3(6) . . ?
O7 B2 O1 108.4(7) . . ?
O6 B2 O2 107.4(8) . . ?
O7 B2 O2 110.7(7) . . ?
O1 B2 O2 108.1(7) . . ?
O5 B3 O8 109.2(8) . . ?
O5 B3 O3 110.3(8) . . ?
O8 B3 O3 108.9(7) . . ?
O5 B3 O1 113.8(6) . . ?
O8 B3 O1 108.0(7) . . ?
O3 B3 O1 106.5(8) . . ?
O7 B4 O8 122.5(8) . . ?
O7 B4 O14 119.7(8) . . ?
O8 B4 O14 117.8(8) . . ?
O9 B5 O6 121.1(8) . . ?
O9 B5 O5 121.5(8) . 4_666 ?
O6 B5 O5 117.4(7) . 4_666 ?
O9 B5 Rb1 175.2(12) . 7_565 ?
O6 B5 Rb1 59.7(4) . 7_565 ?
O5 B5 Rb1 58.1(4) 4_666 7_565 ?
Rb1 O3W Rb1 118.7(10) 3_565 . ?
O4 Rb1 O3W 105.4(8) . 3_565 ?
O4 Rb1 O5 87.1(3) . 6_455 ?
O3W Rb1 O5 125.2(7) 3_565 6_455 ?
O4 Rb1 O14 109.4(2) . 1_554 ?
O3W Rb1 O14 136.7(8) 3_565 1_554 ?
O5 Rb1 O14 81.9(2) 6_455 1_554 ?
O4 Rb1 O6 62.6(2) . 7_564 ?
O3W Rb1 O6 161.0(7) 3_565 7_564 ?
O5 Rb1 O6 44.03(15) 6_455 7_564 ?
O14 Rb1 O6 62.0(2) 1_554 7_564 ?
O4 Rb1 O1W 127.2(7) . . ?
O3W Rb1 O1W 66.4(7) 3_565 . ?
O5 Rb1 O1W 142.1(6) 6_455 . ?
O14 Rb1 O1W 72.3(3) 1_554 . ?
O6 Rb1 O1W 132.5(3) 7_564 . ?
O4 Rb1 O2W 58.8(6) . . ?
O3W Rb1 O2W 78.7(9) 3_565 . ?
O5 Rb1 O2W 62.8(4) 6_455 . ?
O14 Rb1 O2W 142.3(5) 1_554 . ?
O6 Rb1 O2W 82.4(6) 7_564 . ?
O1W Rb1 O2W 144.9(7) . . ?
O4 Rb1 B5 75.2(3) . 7_564 ?
O3W Rb1 B5 145.8(7) 3_565 7_564 ?
O5 Rb1 B5 22.03(19) 6_455 7_564 ?
O14 Rb1 B5 69.6(3) 1_554 7_564 ?
O6 Rb1 B5 22.09(18) 7_564 7_564 ?
O1W Rb1 B5 140.8(4) . 7_564 ?
O2W Rb1 B5 72.7(6) . 7_564 ?
O4 Rb1 O1W 140.5(5) . 6_454 ?
O3W Rb1 O1W 110.5(10) 3_565 6_454 ?
O5 Rb1 O1W 58.8(3) 6_455 6_454 ?
O14 Rb1 O1W 51.0(4) 1_554 6_454 ?
O6 Rb1 O1W 78.3(5) 7_564 6_454 ?
O1W Rb1 O1W 83.3(7) . 6_454 ?
O2W Rb1 O1W 112.7(4) . 6_454 ?
B5 Rb1 O1W 65.9(5) 7_564 6_454 ?
O4 Rb1 O3W 113.2(6) . . ?
O3W Rb1 O3W 55.0(10) 3_565 . ?
O5 Rb1 O3W 70.9(3) 6_455 . ?
O14 Rb1 O3W 127.4(6) 1_554 . ?
O6 Rb1 O3W 114.0(3) 7_564 . ?
O1W Rb1 O3W 103.3(7) . . ?
O2W Rb1 O3W 54.9(8) . . ?
B5 Rb1 O3W 92.7(3) 7_564 . ?
O1W Rb1 O3W 76.4(7) 6_454 . ?

loop_
_geom_bond_atom_site_label_1
_geom_bond_atom_site_label_2
_geom_bond_distance
_geom_bond_site_symmetry_2
_geom_bond_publ_flag
O1W Rb1 3.082(19) . ?
O1W Rb1 3.55(2) 8_554 ?
Cu1 O9 1.917(9) 2_466 ?
Cu1 O1 1.942(5) . ?
Cu1 O9 1.963(11) . ?
Cu1 O11 2.119(5) . ?
Cu1A O1 1.945(6) . ?
Cu1A O9 1.991(11) . ?
Cu1A O9 2.061(13) 2_466 ?
Cu1A O11 2.146(4) 2_466 ?
O1 B2 1.478(11) . ?
O1 B3 1.511(9) . ?
O2 B1 1.392(13) . ?
O2 B2 1.485(12) . ?
O3 B1 1.318(14) . ?
O3 B3 1.477(13) . ?
O4 B1 1.358(14) . ?
O4 Rb1 2.928(8) . ?
O4 H4 0.8400 . ?
O5 B5 1.330(11) 2_466 ?
O5 B3 1.416(10) . ?
O5 Rb1 3.009(5) 8 ?
O6 B5 1.327(11) . ?
O6 B2 1.434(10) . ?
O6 Rb1 3.046(6) 7_565 ?
O7 B4 1.327(12) . ?
O7 B2 1.468(12) . ?
O8 B4 1.357(12) . ?
O8 B3 1.458(13) . ?
O9 B5 1.320(12) . ?
O14 B4 1.392(13) . ?
O14 Rb1 3.042(10) 1_556 ?
O14 H14 0.8400 . ?
B5 Rb1 3.493(9) 7_565 ?
O2W Rb1 3.22(3) . ?
O3W Rb1 2.98(2) 3_565 ?
O3W Rb1 3.55(4) . ?

loop_
_platon_squeeze_void_nr
_platon_squeeze_void_average_x
_platon_squeeze_void_average_y
_platon_squeeze_void_average_z
_platon_squeeze_void_volume
_platon_squeeze_void_count_electrons
_platon_squeeze_void_content
1 0.000 0.000 0.000 630 217 ' '
2 0.500 0.500 0.500 630 217 ' '
3 0.500 1.000 0.250 15 13 ' '
4 0.000 0.500 0.750 15 13 ' '
